data_7062085
loop_
_publ_author_name
'Avila, Y.'
'Mojica, R.'
'V\'azquez, M. C.'
'S\'anchez, L.'
'Gonz\'alez, M.'
'Rodr\'iguez-Hern\'andez, J.'
'Reguera, E.'

_publ_section_title
;
 Spin-crossover in the Fe(4X-pyridine)2[Fe(CN)5NO] series with X = Cl, Br,
 and I. Role of the distortion for the iron atom coordination environment
;
_journal_issue 1
_journal_name_full 'New Journal of Chemistry'
_journal_page_first 238
_journal_page_last 249
_journal_paper_doi 10.1039/D2NJ05141A
_journal_volume 47
_journal_year 2023
_chemical_formula_structural Fe(C5NI)2[Fe(CN)5NO]
_chemical_formula_sum 'C15 Fe2 I2 N8 O'
_chemical_name_systematic ' iron 4-iodopyridine pentacyanonitrosilferrates (II)'
_space_group_IT_number 4
_space_group_name_Hall 'P 2yb'
_space_group_name_H-M_alt 'P 1 21 1'
_symmetry_cell_setting monoclinic
_symmetry_space_group_name_Hall 'P 2yb'
_symmetry_space_group_name_H-M 'P 1 21 1'
_audit_update_record
;
2022-10-12 deposited with the CCDC.	2022-11-21 downloaded from the CCDC.
;
_cell_angle_alpha 90.0000
_cell_angle_beta 110.40(5)
_cell_angle_gamma 90.0000
_cell_formula_units_Z 2
_cell_length_a 7.3881(7)
_cell_length_b 14.7798(6)
_cell_length_c 10.5338(7)
_cell_measurement_temperature 300
_cell_volume 1078.1(4)
_cod_data_source_file d2nj05141a2.cif
_cod_data_source_block Fe(4IPy)2[Fe(CN)5NO]
_cod_depositor_comments
;
The following automatic conversions were performed:

data item '_symmetry_cell_setting' value 'Monoclinic' was changed to
'monoclinic' in accordance with the
/home/data/users/saulius/crontab/automatic-downloads/rss-feeds/RSC/lib/dictionaries/cif_core.dic
dictionary named 'cif_core.dic' version 2.4.2 last updated on
2011-04-26.

Automatic conversion script
Id: cif_fix_values 7556 2019-12-06 15:28:31Z antanas 

 Adding full bibliography for 7062083--7062085.cif.
;
_cod_original_cell_volume 1078.1(2)
_cod_original_sg_symbol_H-M 'P 21'
_cod_original_formula_sum 'Fe2 I2 C15 N8 O1'
_cod_database_code 7062085

loop_
_symmetry_equiv_pos_as_xyz
x,y,z
-x,y+1/2,-z

loop_
_atom_site_label
_atom_site_fract_x
_atom_site_fract_y
_atom_site_fract_z
_atom_site_U_iso_or_equiv
_atom_site_occupancy
_atom_site_adp_type
_atom_site_type_symbol
Fee 0.49530 0.13600 0.98350 0.03800 1.00000 Uiso Fe
Fei 0.99810 0.37890 1.00000 0.03800 1.00000 Uiso Fe
C1 0.8055 0.2887 0.9846 0.03800 1.00000 Uiso C
N1 0.6820 0.2408 0.9733 0.03800 1.00000 Uiso N
C2 1.1755 0.2879 0.9838 0.03800 1.00000 Uiso C
N2 1.2865 0.2365 0.9795 0.03800 1.00000 Uiso N
C3 1.1902 0.4693 1.0091 0.03800 1.00000 Uiso C
N3 1.3031 0.5209 1.0098 0.03800 1.00000 Uiso N
C4 0.8202 0.4668 1.0127 0.03800 1.00000 Uiso C
N4 0.7140 0.5192 1.0202 0.03800 1.00000 Uiso N
C5 0.8998 0.3956 0.8076 0.03800 1.00000 Uiso C
N5 0.8300 0.4086 0.6954 0.03800 1.00000 Uiso N
N 1.0765 0.3618 1.1604 0.03800 1.00000 Uiso N
O 1.1302 0.3467 1.2722 0.03800 1.00000 Uiso O
N7 0.3963 0.1663 0.7646 0.03800 1.00000 Uiso N
C7 0.3562 0.2359 0.6762 0.03800 1.00000 Uiso C
C8 0.2826 0.2258 0.5370 0.03800 1.00000 Uiso C
C9 0.2479 0.1386 0.4851 0.03800 1.00000 Uiso C
C10 0.2874 0.0653 0.5728 0.03800 1.00000 Uiso C
C11 0.3607 0.0826 0.7105 0.03800 1.00000 Uiso C
I1 0.1380 0.1181 0.2775 0.03800 1.00000 Uiso I
N8 0.5943 0.1057 1.2024 0.03800 1.00000 Uiso N
C12 0.6344 0.0361 1.2908 0.03800 1.00000 Uiso C
C13 0.7080 0.0462 1.4300 0.03800 1.00000 Uiso C
C14 0.7427 0.1334 1.4819 0.03800 1.00000 Uiso C
C15 0.7032 0.2067 1.3942 0.03800 1.00000 Uiso C
C16 0.6299 0.1894 1.2565 0.03800 1.00000 Uiso C
I2 0.8526 0.1539 1.6895 0.03800 1.00000 Uiso I

loop_
_atom_type_symbol
_atom_type_scat_Cromer_Mann_a1
_atom_type_scat_Cromer_Mann_b1
_atom_type_scat_Cromer_Mann_a2
_atom_type_scat_Cromer_Mann_b2
_atom_type_scat_Cromer_Mann_a3
_atom_type_scat_Cromer_Mann_b3
_atom_type_scat_Cromer_Mann_a4
_atom_type_scat_Cromer_Mann_b4
_atom_type_scat_Cromer_Mann_c
_atom_type_scat_dispersion_real
_atom_type_scat_dispersion_imag
_atom_type_scat_source
i 20.14720 4.34700 18.99490 0.38140 7.51380 27.76600 2.27350 66.87760 4.07120 -0.57900 6.83500 International_Tables_for_Crystallography_Vol.C(1991)_Tables_6.1.1.4_and_6.1.1.5
c 2.31000 20.84390 1.02000 10.20750 1.58860 0.56870 0.86500 51.65120 0.21560 0.01700 0.00900 International_Tables_for_Crystallography_Vol.C(1991)_Tables_6.1.1.4_and_6.1.1.5
n 12.21260 0.00570 3.13220 9.89330 2.01250 28.99750 1.16630 0.58260 -11.52900 0.02900 0.01800 International_Tables_for_Crystallography_Vol.C(1991)_Tables_6.1.1.4_and_6.1.1.5
h 0.49300 10.51090 0.32291 26.12570 0.14019 3.14236 0.04081 57.79970 0.00304 0.00000 0.00000 International_Tables_for_Crystallography_Vol.C(1991)_Tables_6.1.1.4_and_6.1.1.5
fe 11.76950 4.76110 7.35730 0.30720 3.52220 15.35350 2.30450 76.88050 1.03690 -1.17900 3.20400 International_Tables_for_Crystallography_Vol.C(1991)_Tables_6.1.1.4_and_6.1.1.5
o 3.04850 13.27710 2.28680 5.70110 1.54630 0.32390 0.86700 32.90890 0.25080 0.04700 0.03200 International_Tables_for_Crystallography_Vol.C(1991)_Tables_6.1.1.4_and_6.1.1.5
